data_2002093
loop_
_publ_author_name
'Gao, Y.'
'Guery, J.'
'Jacoboni, C.'

_publ_section_title
;
 FeCl~3~ behavior in acetonitrile: structures of
 [FeCl~2~(CH~3~CN)~4~][FeCl~4~] and
 [AlCl(CH~3~CN)~5~][FeCl~4~]~2~.CH~3~CN
;
_journal_issue 1
_journal_name_full 'Acta Crystallographica Section C'
_journal_page_first 147
_journal_page_last 151
_journal_paper_doi 10.1107/S0108270192009892
_journal_volume 49
_journal_year 1993
_chemical_formula_moiety 'C10 H15 Al Cl N5 2+ , (Cl4 Fe 1-)2 C2 H3 N '
_chemical_formula_structural '[AlC1(CH3CN)5] [FeCl4]2 [CH3CN]'
_chemical_formula_sum 'C12 H18 Al Cl9 Fe2 N6'
_chemical_formula_weight 703.75
_space_group_IT_number 19
_symmetry_cell_setting orthorhombic
_symmetry_space_group_name_Hall 'P 2ac 2ab'
_symmetry_space_group_name_H-M 'P 21 21 21'
_cell_angle_alpha 90
_cell_angle_beta 90
_cell_angle_gamma 90
_cell_formula_units_Z 4
_cell_length_a 10.1025(5)
_cell_length_b 14.5130(10)
_cell_length_c 21.032(2)
_cell_measurement_reflns_used 32
_cell_measurement_temperature 293
_cell_measurement_theta_max 16
_cell_measurement_theta_min 15
_cell_volume 3083.7(4)
_computing_cell_refinement DIF4
_computing_data_collection DIF4
_computing_data_reduction REDU4
_computing_molecular_graphics Schakal
_computing_structure_refinement Shelx76
_computing_structure_solution 'Shelx76 (option TANG)'
_diffrn_ambient_temperature 293
_diffrn_measurement_device 'STOE-Siemens AED2'
_diffrn_measurement_method \q/2\q
_diffrn_radiation_monochromator graphite
_diffrn_radiation_source 'Fine focus Siemens Mo X-ray tube'
_diffrn_radiation_type 'Mo K\a'
_diffrn_radiation_wavelength 0.71073
_diffrn_reflns_av_R_equivalents 0.02
_diffrn_reflns_limit_h_max 11
_diffrn_reflns_limit_h_min 0
_diffrn_reflns_limit_k_max 20
_diffrn_reflns_limit_k_min -4
_diffrn_reflns_limit_l_max 29
_diffrn_reflns_limit_l_min -17
_diffrn_reflns_number 4057
_diffrn_reflns_theta_max 30
_diffrn_reflns_theta_min 2.5
_diffrn_standards_decay_% 8.6
_diffrn_standards_interval_time 60
_diffrn_standards_number 3
_exptl_absorpt_coefficient_mu 17.58
_exptl_absorpt_correction_T_max 0.5932
_exptl_absorpt_correction_T_min 0.4465
_exptl_absorpt_correction_type 'Gaussian (Shelx76)'
_exptl_crystal_colour green
_exptl_crystal_density_diffrn 1.516
_exptl_crystal_description needle
_exptl_crystal_F_000 1400
_exptl_crystal_size_max 0.38
_exptl_crystal_size_mid 0.27
_exptl_crystal_size_min 0.27
_refine_diff_density_max 0.296
_refine_diff_density_min -0.432
_refine_ls_extinction_method 'no extinction correction'
_refine_ls_goodness_of_fit_obs 2.21
_refine_ls_hydrogen_treatment refall
_refine_ls_matrix_type full
_refine_ls_number_constraints 2
_refine_ls_number_parameters 290
_refine_ls_number_reflns 1674
_refine_ls_number_restraints 0
_refine_ls_R_factor_obs 0.042
_refine_ls_shift/esd_max 0.014
_refine_ls_structure_factor_coef F
_refine_ls_weighting_scheme unit
_refine_ls_wR_factor_obs 0.042
_reflns_number_observed 1674
_reflns_number_total 3325
_reflns_observed_criterion I>3.0\s(I)
_cod_data_source_file du1009.cif
_cod_data_source_block feal
_cod_original_cell_volume 3083.69
_cod_original_formula_sum 'C12 H18 N6 Al Cl9 Fe2'
_cod_database_code 2002093

loop_
_symmetry_equiv_pos_as_xyz
+x,+y,+z
1/2-x,-y,1/2+z
-x,1/2+y,1/2-z
1/2+x,1/2-y,-z

loop_
_atom_site_aniso_label
_atom_site_aniso_U_11
_atom_site_aniso_U_22
_atom_site_aniso_U_33
_atom_site_aniso_U_12
_atom_site_aniso_U_13
_atom_site_aniso_U_23
_atom_site_aniso_type_symbol
Fe(1) 0.0600(10) 0.0820(10) 0.0600(10) -0.0080(10) -0.0020(10) -0.0010(10) Fe
Fe(2) 0.0620(10) 0.0840(10) 0.0570(10) 0.0040(10) -0.0040(10) 0.0010(10) Fe
Al 0.040(2) 0.045(2) 0.035(2) -0.001(2) -0.001(2) 0.000(2) Al
Cl(1) 0.044(2) 0.072(2) 0.061(2) -0.006(2) -0.005(2) 0.007(2) Cl
Cl(2) 0.102(3) 0.079(2) 0.063(2) -0.027(3) 0.005(2) -0.008(2) Cl
Cl(3) 0.088(3) 0.135(4) 0.092(3) 0.010(3) -0.010(3) 0.048(3) Cl
Cl(4) 0.112(4) 0.100(4) 0.091(3) -0.008(3) 0.016(3) -0.041(3) Cl
Cl(5) 0.052(2) 0.155(5) 0.119(4) -0.014(3) 0.002(3) 0.031(4) Cl
Cl(6) 0.075(2) 0.100(3) 0.081(2) -0.028(2) 0.001(2) 0.012(3) Cl
Cl(7) 0.104(4) 0.170(5) 0.112(4) 0.046(4) -0.003(3) -0.074(4) Cl
Cl(8) 0.121(4) 0.148(5) 0.082(3) 0.017(4) -0.023(3) 0.048(3) Cl
Cl(9) 0.053(2) 0.062(2) 0.118(3) -0.002(2) -0.003(2) 0.001(3) Cl
N(1) 0.034(5) 0.059(6) 0.047(6) -0.004(5) 0.008(6) 0.003(6) N
N(2) 0.051(7) 0.056(7) 0.033(5) 0.002(6) -0.004(5) 0.004(5) N
N(3) 0.053(7) 0.048(6) 0.039(5) 0.006(6) 0.004(5) 0.005(5) N
N(4) 0.042(6) 0.051(7) 0.042(6) 0.001(6) -0.002(5) 0.006(5) N
N(5) 0.047(6) 0.045(6) 0.036(5) -0.003(6) -0.004(5) 0.002(5) N
N(6) 0.085(9) 0.055(7) 0.089(9) -0.011(7) -0.002(8) -0.006(9) N
C(1) 0.073(8) 0.063(9) 0.028(6) 0.006(8) 0.004(8) 0.001(7) C
C(3) 0.054(9) 0.051(8) 0.037(6) 0.002(7) -0.003(7) 0.008(6) C
C(5) 0.043(8) 0.054(9) 0.049(7) 0.011(7) 0.009(7) 0.005(7) C
C(7) 0.058(8) 0.040(8) 0.047(7) 0.000(7) -0.005(7) 0.004(6) C
C(9) 0.046(8) 0.050(8) 0.044(7) -0.009(7) -0.010(6) -0.005(6) C
C(11) 0.076(9) 0.042(8) 0.063(8) -0.013(7) 0.004(9) -0.003(8) C
C(2) 0.039(6) 0.120(10) 0.069(9) -0.006(8) -0.005(9) 0.000(10) C
C(4) 0.063(8) 0.063(9) 0.057(8) -0.002(7) 0.018(8) -0.008(7) C
C(6) 0.090(10) 0.080(10) 0.062(9) 0.031(9) 0.008(9) 0.021(9) C
C(8) 0.080(10) 0.060(10) 0.061(8) 0.010(9) 0.007(9) -0.020(9) C
C(10) 0.080(10) 0.080(10) 0.056(8) -0.005(9) -0.014(8) 0.025(7) C
C(12) 0.080(10) 0.080(10) 0.081(9) 0.007(9) 0.010(10) -0.020(10) C

loop_
_atom_site_label
_atom_site_fract_x
_atom_site_fract_y
_atom_site_fract_z
_atom_site_U_iso_or_equiv
_atom_site_thermal_displace_type
_atom_site_calc_flag
_atom_site_calc_attached_atom
_atom_site_refinement_flags
_atom_site_disorder_group
_atom_site_type_symbol
Fe(1) 0.4921(2) 0.4293(2) 0.50260(10) 0.0670(10) Uani ? ? ? ? Fe
Fe(2) 0.4934(2) 0.4322(2) 0.84380(10) 0.0680(10) Uani ? ? ? ? Fe
Al 0.6252(3) 0.3778(2) 0.1640(2) 0.040(2) Uani ? ? ? ? Al
Cl(1) 0.4141(3) 0.3438(2) 0.1602(2) 0.059(2) Uani ? ? ? ? Cl
Cl(2) 0.5602(4) 0.5723(3) 0.5025(2) 0.081(2) Uani ? ? ? ? Cl
Cl(3) 0.5712(5) 0.3621(3) 0.5866(2) 0.105(3) Uani ? ? ? ? Cl
Cl(4) 0.5679(5) 0.3643(3) 0.4175(2) 0.101(3) Uani ? ? ? ? Cl
Cl(5) 0.2783(4) 0.4258(5) 0.5092(2) 0.109(4) Uani ? ? ? ? Cl
Cl(6) 0.5761(4) 0.5692(3) 0.8336(2) 0.085(2) Uani ? ? ? ? Cl
Cl(7) 0.5638(5) 0.3453(4) 0.7671(2) 0.129(4) Uani ? ? ? ? Cl
Cl(8) 0.5602(5) 0.3755(4) 0.9330(2) 0.117(4) Uani ? ? ? ? Cl
Cl(9) 0.2796(3) 0.4377(3) 0.8383(2) 0.077(3) Uani ? ? ? ? Cl
N(1) 0.8184(8) 0.4044(7) 0.1669(5) 0.047(6) Uani ? ? ? ? N
N(2) 0.6070(10) 0.4676(7) 0.2342(4) 0.047(6) Uani ? ? ? ? N
N(3) 0.6670(10) 0.2844(7) 0.2291(4) 0.047(6) Uani ? ? ? ? N
N(4) 0.6730(10) 0.2914(7) 0.0947(4) 0.045(6) Uani ? ? ? ? N
N(5) 0.6120(10) 0.4775(7) 0.1008(4) 0.043(6) Uani ? ? ? ? N
N(6) 0.4160(10) 0.1804(8) 0.3214(6) 0.076(8) Uani ? ? ? ? N
C(1) 0.9280(10) 0.4139(9) 0.1671(6) 0.055(8) Uani ? ? ? ? C
C(3) 0.6000(10) 0.5188(9) 0.2744(5) 0.048(8) Uani ? ? ? ? C
C(5) 0.6990(10) 0.2392(9) 0.2693(6) 0.049(9) Uani ? ? ? ? C
C(7) 0.7110(10) 0.2485(9) 0.0519(5) 0.048(8) Uani ? ? ? ? C
C(9) 0.6020(10) 0.5345(8) 0.0656(5) 0.047(7) Uani ? ? ? ? C
C(11) 0.3470(10) 0.2394(9) 0.3241(7) 0.060(9) Uani ? ? ? ? C
C(2) 1.0740(10) 0.4230(10) 0.1695(8) 0.074(9) Uani ? ? ? ? C
C(4) 0.5910(10) 0.5862(8) 0.3237(6) 0.061(8) Uani ? ? ? ? C
C(6) 0.740(2) 0.1830(10) 0.3235(7) 0.080(10) Uani ? ? ? ? C
C(8) 0.7480(10) 0.1970(10) 0.0003(6) 0.070(10) Uani ? ? ? ? C
C(10) 0.588(2) 0.6110(10) 0.0201(6) 0.070(10) Uani ? ? ? ? C
C(12) 0.263(2) 0.3160(10) 0.3281(8) 0.080(10) Uani ? ? ? ? C
H(1) 1.1150(10) 0.4560(10) 0.1280(8) 0.090(10) Uiso ? ? G ? H
H(2) 1.1120(10) 0.3540(10) 0.1733(8) 0.090(10) Uiso ? ? G ? H
H(3) 1.1000(10) 0.4620(10) 0.2113(8) 0.090(10) Uiso ? ? G ? H
H(4) 0.6550(10) 0.5542(8) 0.3580(6) 0.090(10) Uiso ? ? G ? H
H(5) 0.4990(10) 0.6041(8) 0.3462(6) 0.090(10) Uiso ? ? G ? H
H(6) 0.6380(10) 0.6477(8) 0.3055(6) 0.090(10) Uiso ? ? G ? H
H(7) 0.832(2) 0.1500(10) 0.3100(7) 0.090(10) Uiso ? ? G ? H
H(8) 0.666(2) 0.1310(10) 0.3329(7) 0.090(10) Uiso ? ? G ? H
H(9) 0.757(2) 0.2230(10) 0.3658(7) 0.090(10) Uiso ? ? G ? H
H(10) 0.8410(10) 0.2130(10) -0.0222(6) 0.090(10) Uiso ? ? D ? H
H(11) 0.6690(10) 0.2020(10) -0.0345(6) 0.090(10) Uiso ? ? G ? H
H(12) 0.7510(10) 0.1280(10) 0.0197(6) 0.090(10) Uiso ? ? G ? H
H(13) 0.575(2) 0.5800(10) -0.0260(6) 0.090(10) Uiso ? ? G ? H
H(14) 0.661(2) 0.6650(10) 0.0168(6) 0.090(10) Uiso ? ? G ? H
H(15) 0.495(2) 0.6400(10) 0.0360(6) 0.090(10) Uiso ? ? G ? H
H(16) 0.170(2) 0.2960(10) 0.3498(8) 0.090(10) Uiso ? ? G ? H
H(17) 0.244(2) 0.3420(10) 0.2810(8) 0.090(10) Uiso ? ? G ? H
H(18) 0.309(2) 0.3680(10) 0.3566(8) 0.090(10) Uiso ? ? G ? H

loop_
_atom_type_symbol
_atom_type_description
_atom_type_scat_dispersion_real
_atom_type_scat_dispersion_imag
_atom_type_scat_source
Fe Fe3+ 0.301 0.845 International_Tables_Vol_IV_Table_2.2B
Al Al3+ 0.056 0.052 International_Tables_Vol_IV_Table_2.2B
Cl Cl1- 0.132 0.159 International_Tables_Vol_IV_Table_2.2B
C C 0.002 0.002 Acta_Cryst.,_A24_(1968)
H H 0.0 0.0 Acta_Cryst.,_A24_(1968)
N N 0.004 0.003 Acta_Cryst.,_A24_(1968)

loop_
_geom_angle_atom_site_label_1
_geom_angle_atom_site_label_2
_geom_angle_atom_site_label_3
_geom_angle_site_symmetry_1
_geom_angle_site_symmetry_2
_geom_angle_site_symmetry_3
_geom_angle
_geom_angle_publ_flag
Cl(4) Fe(1) Cl(5) . . . 113.4(2) yes
Cl(4) Fe(1) Cl(3) . . . 110.3(2) yes
Cl(4) Fe(1) Cl(2) . . . 107.6(2) yes
Cl(5) Fe(1) Cl(3) . . . 107.7(2) yes
Cl(5) Fe(1) Cl(2) . . . 109.6(2) yes
Cl(3) Fe(1) Cl(2) . . . 108.1(2) yes
Cl(8) Fe(2) Cl(9) . . . 111.9(2) yes
Cl(8) Fe(2) Cl(7) . . . 108.9(2) yes
Cl(8) Fe(2) Cl(6) . . . 108.4(2) yes
Cl(9) Fe(2) Cl(7) . . . 108.0(2) yes
Cl(9) Fe(2) Cl(6) . . . 110.2(2) yes
Cl(7) Fe(2) Cl(6) . . . 109.5(2) yes
N(5) Al N(3) . . . 171.0(5) yes
N(5) Al N(2) . . . 90.7(4) yes
N(5) Al N(4) . . . 89.2(4) yes
N(5) Al N(1) . . . 86.9(4) yes
N(5) Al C(l1) . . . 94.3(3) yes
N(3) Al N(2) . . . 87.4(4) yes
N(3) Al N(4) . . . 91.3(4) yes
N(3) Al N(1) . . . 84.3(4) yes
N(3) Al C(l1) . . . 94.6(3) yes
N(2) Al N(4) . . . 171.3(5) yes
N(2) Al N(1) . . . 86.6(4) yes
N(2) Al Cl(1) . . . 94.9(3) yes
N(4) Al N(1) . . . 84.7(4) yes
N(4) Al Cl(1) . . . 93.8(3) yes
N(1) Al Cl(1) . . . 178.1(3) yes
N(1) C(1) C(2) . . . 177.0(10) yes
N(2) C(3) C(4) . . . 178.0(10) yes
N(3) C(5) C(6) . . . 178.0(10) yes
N(4) C(7) C(8) . . . 176.0(10) yes
N(5) C(9) C(10) . . . 179.0(10) yes
N(6) C(11) C(12) . . . 178(2) yes

loop_
_geom_contact_atom_site_label_1
_geom_contact_atom_site_label_2
_geom_contact_distance
_geom_contact_site_symmetry_1
_geom_contact_site_symmetry_2
_geom_contact_publ_flag
Fe(1) Cl(4) 2.163(5) . . yes
Fe(1) Cl(5) 2.165(5) . . yes
Fe(1) Cl(3) 2.171(5) . . yes
Fe(1) Cl(2) 2.187(5) . . yes
Fe(2) Cl(8) 2.158(5) . . yes
Fe(2) Cl(9) 2.165(4) . . yes
Fe(2) Cl(7) 2.167(6) . . yes
Fe(2) Cl(6) 2.167(5) . . yes
Al N(5) 1.969(9) . . yes
Al N(3) 1.970(10) . . yes
Al N(2) 1.980(10) . . yes
Al N(4) 1.980(10) . . yes
Al N(1) 1.991(9) . . yes
Al Cl(1) 2.190(4) . . yes
Cl(1) N(4) 3.050(10) . . yes
Cl(1) N(5) 3.050(10) . . yes
Cl(1) N(3) 3.060(10) . . yes
Cl(1) N(2) 3.070(10) . . yes
Cl(2) Cl(4) 3.511(6) . . yes
Cl(2) Cl(3) 3.528(6) . . yes
Cl(2) Cl(5) 3.557(7) . . yes
Cl(3) Cl(5) 3.501(6) . . yes
Cl(3) Cl(4) 3.557(6) . . yes
Cl(4) Cl(5) 3.616(7) . . yes
Cl(6) Cl(8) 3.507(6) . . yes
Cl(6) Cl(7) 3.539(7) . . yes
Cl(6) Cl(9) 3.553(5) . . yes
Cl(7) Cl(9) 3.504(6) . . yes
Cl(7) Cl(8) 3.518(6) . . yes
Cl(8) Cl(9) 3.581(6) . . yes
N(1) N(2) 2.720(10) . . yes
N(1) N(3) 2.660(10) . . yes
N(1) N(4) 2.680(10) . . yes
N(1) N(5) 2.720(10) . . yes
N(2) N(3) 2.730(10) . . yes
N(2) N(4) 3.950(10) . . non
N(2) N(5) 2.810(10) . . yes
N(3) N(4) 2.830(10) . . yes
N(3) N(5) 3.930(10) . . non
N(4) N(5) 2.770(10) . . yes
N(1) C(1) 1.11(2) . . yes
N(2) C(3) 1.130(10) . . yes
N(3) C(5) 1.12(2) . . yes
N(4) C(7) 1.160(10) . . yes
N(5) C(9) 1.120(10) . . yes
N(6) C(11) 1.11(2) . . yes
C(1) C(2) 1.48(2) . . yes
C(3) C(4) 1.43(2) . . yes
C(5) C(6) 1.46(2) . . yes
C(7) C(8) 1.38(2) . . yes
C(9) C(10) 1.47(2) . . yes
C(11) C(12) 1.40(2) . . yes
